data_4078543
loop_
_publ_author_name
'Sanden, Tanja'
'Gamer, Michael T.'
'Fagin, Anatoly A.'
'Chudakova, Valentina A.'
'Konchenko, Sergey N.'
'Fedushkin, Igor L.'
'Roesky, Peter W.'

_publ_section_title
;
 Synthesis of Unsupported Ln--Ga Bonds by Salt Metathesis and Ga--Ga Bond
 Reduction
;
_journal_issue 11
_journal_name_full Organometallics
_journal_page_first 4331
_journal_paper_doi 10.1021/om300309b
_journal_volume 31
_journal_year 2012
_chemical_formula_moiety 'C88 H112 Ga2 N4 O4 Yb'
_chemical_formula_sum 'C88 H112 Ga2 N4 O4 Yb'
_chemical_formula_weight 1602.30
_chemical_name_systematic
; 
 ? 
;
_space_group_crystal_system monoclinic
_space_group_IT_number 14
_space_group_name_Hall '-P 2yn'
_symmetry_space_group_name_Hall '-P 2yn'
_symmetry_space_group_name_H-M 'P 1 21/n 1'
_atom_sites_solution_hydrogens geom
_atom_sites_solution_primary direct
_atom_sites_solution_secondary difmap
_audit_creation_date 2012-02-17
_audit_creation_method
;
  Olex2 1.1
  (compiled Nov  1 2011 20:42:30, GUI svn.r3906)
;
_cell_angle_alpha 90.00
_cell_angle_beta 90.575(3)
_cell_angle_gamma 90.00
_cell_formula_units_Z 2
_cell_length_a 13.6617(5)
_cell_length_b 14.3216(4)
_cell_length_c 20.1983(9)
_cell_measurement_reflns_used 15063
_cell_measurement_temperature 150(2)
_cell_measurement_theta_max 29.44
_cell_measurement_theta_min 1.74
_cell_volume 3951.7(3)
_computing_cell_refinement 'STOE X-AREA, PLATON (A.L.Spek, 2005)'
_computing_data_collection 'STOE X-AREA'
_computing_data_reduction 'STOE X-RED, PLATON (A.L.Spek, 2005)'
_computing_molecular_graphics
;
Diamond 2.1e/3

O. V. Dolomanov, L. J. Bourhis, R. J. Gildea, J. A. K. Howard and H. Puschmann,
OLEX2: a complete structure solution, refinement and analysis program.
J. Appl. Cryst. (2009). 42, 339-341.
;
_computing_publication_material
;
O. V. Dolomanov, L. J. Bourhis, R. J. Gildea, J. A. K. Howard and H. Puschmann,
OLEX2: a complete structure solution, refinement and analysis program.
J. Appl. Cryst. (2009). 42, 339-341.

Microsoft Word
;
_computing_structure_refinement
;
XL, G.M. Sheldrick, Acta Cryst.
(2008). A64, 112-122
;
_computing_structure_solution 'SHELXS-97 (Sheldrick, 1997)'
_diffrn_ambient_temperature 150(2)
_diffrn_measured_fraction_theta_full 0.982
_diffrn_measured_fraction_theta_max 0.982
_diffrn_measurement_device_type 'STOE IPDS 2'
_diffrn_measurement_method 'area detector'
_diffrn_radiation_monochromator graphite
_diffrn_radiation_source 'fine-focus sealed tube'
_diffrn_radiation_type MoK\a
_diffrn_radiation_wavelength 0.71073
_diffrn_reflns_av_R_equivalents 0.0889
_diffrn_reflns_av_sigmaI/netI 0.0903
_diffrn_reflns_limit_h_max 15
_diffrn_reflns_limit_h_min -16
_diffrn_reflns_limit_k_max 17
_diffrn_reflns_limit_k_min -17
_diffrn_reflns_limit_l_max 21
_diffrn_reflns_limit_l_min -24
_diffrn_reflns_number 24572
_diffrn_reflns_theta_full 25.25
_diffrn_reflns_theta_max 25.25
_diffrn_reflns_theta_min 1.74
_exptl_absorpt_coefficient_mu 1.902
_exptl_absorpt_correction_T_max 0.9801
_exptl_absorpt_correction_T_min 0.8958
_exptl_absorpt_correction_type integration
_exptl_absorpt_process_details 'STOE X-RED & X-SHAPE'
_exptl_crystal_colour red
_exptl_crystal_density_diffrn 1.347
_exptl_crystal_density_method 'not measured'
_exptl_crystal_description rhombus
_exptl_crystal_F_000 1664
_exptl_crystal_size_max 0.168
_exptl_crystal_size_mid 0.110
_exptl_crystal_size_min 0.021
_refine_diff_density_max 0.928
_refine_diff_density_min -0.636
_refine_diff_density_rms 0.089
_refine_ls_extinction_method none
_refine_ls_goodness_of_fit_ref 0.881
_refine_ls_hydrogen_treatment constr
_refine_ls_matrix_type full
_refine_ls_number_parameters 465
_refine_ls_number_reflns 7022
_refine_ls_number_restraints 0
_refine_ls_restrained_S_all 0.881
_refine_ls_R_factor_all 0.0727
_refine_ls_R_factor_gt 0.0365
_refine_ls_shift/su_max 0.000
_refine_ls_shift/su_mean 0.000
_refine_ls_structure_factor_coef Fsqd
_refine_ls_weighting_details 'calc w=1/[\s^2^(Fo^2^)+(0.0249P)^2^+0.0000P] where P=(Fo^2^+2Fc^2^)/3'
_refine_ls_weighting_scheme calc
_refine_ls_wR_factor_gt 0.0654
_refine_ls_wR_factor_ref 0.0731
_reflns_number_gt 4635
_reflns_number_total 7022
_reflns_threshold_expression >2sigma(I)
_cod_data_source_file om300309b_si_002.cif
_cod_data_source_block 3
_cod_original_sg_symbol_H-M 'P 21/n'
_cod_database_code 4078543

loop_
_symmetry_equiv_pos_as_xyz
'x, y, z'
'-x+1/2, y+1/2, -z+1/2'
'-x, -y, -z'
'x-1/2, -y-1/2, z-1/2'

loop_
_atom_site_label
_atom_site_type_symbol
_atom_site_fract_x
_atom_site_fract_y
_atom_site_fract_z
_atom_site_U_iso_or_equiv
_atom_site_adp_type
_atom_site_occupancy
_atom_site_symmetry_multiplicity
_atom_site_calc_flag
_atom_site_refinement_flags
_atom_site_disorder_assembly
_atom_site_disorder_group
Yb Yb 0.5000 0.0000 0.5000 0.02587(8) Uani 1 2 d S . .
Ga Ga 0.67862(4) 0.13680(3) 0.50299(3) 0.02361(12) Uani 1 1 d . . .
O1 O 0.5482(3) -0.0410(2) 0.38831(17) 0.0379(8) Uani 1 1 d . . .
O2 O 0.3888(3) 0.1184(2) 0.4615(2) 0.0460(10) Uani 1 1 d . B .
N1 N 0.7451(3) 0.2016(2) 0.57435(19) 0.0237(9) Uani 1 1 d . . .
N2 N 0.7859(3) 0.1847(2) 0.44856(17) 0.0223(8) Uani 1 1 d . . .
C1 C 0.8282(3) 0.2454(3) 0.5525(2) 0.0226(9) Uani 1 1 d . . .
C2 C 0.8506(3) 0.2362(3) 0.4863(2) 0.0229(9) Uani 1 1 d . . .
C3 C 0.9383(3) 0.2927(3) 0.4723(2) 0.0240(9) Uani 1 1 d . . .
C4 C 0.9899(3) 0.3197(3) 0.4175(2) 0.0296(10) Uani 1 1 d . . .
H4 H 0.9723 0.2973 0.3747 0.036 Uiso 1 1 calc R . .
C5 C 1.0705(4) 0.3820(3) 0.4262(3) 0.0330(11) Uani 1 1 d . . .
H5 H 1.1054 0.4014 0.3882 0.040 Uiso 1 1 calc R . .
C6 C 1.0994(4) 0.4148(3) 0.4862(3) 0.0351(12) Uani 1 1 d . . .
H6 H 1.1548 0.4548 0.4894 0.042 Uiso 1 1 calc R . .
C7 C 1.0476(4) 0.3900(3) 0.5443(2) 0.0313(11) Uani 1 1 d . . .
C8 C 1.0670(4) 0.4200(3) 0.6100(3) 0.0388(12) Uani 1 1 d . . .
H8 H 1.1219 0.4586 0.6195 0.047 Uiso 1 1 calc R . .
C9 C 1.0052(4) 0.3922(3) 0.6603(3) 0.0425(13) Uani 1 1 d . . .
H9 H 1.0196 0.4115 0.7043 0.051 Uiso 1 1 calc R . .
C10 C 0.9206(4) 0.3358(3) 0.6484(3) 0.0377(12) Uani 1 1 d . . .
H10 H 0.8773 0.3212 0.6834 0.045 Uiso 1 1 calc R . .
C11 C 0.9026(3) 0.3030(3) 0.5855(2) 0.0245(10) Uani 1 1 d . . .
C12 C 0.9689(3) 0.3304(3) 0.5344(2) 0.0253(10) Uani 1 1 d . . .
C13 C 0.7031(3) 0.2316(3) 0.6349(2) 0.0226(9) Uani 1 1 d . . .
C14 C 0.7145(3) 0.1779(3) 0.6923(2) 0.0283(10) Uani 1 1 d . . .
C15 C 0.6684(4) 0.2065(3) 0.7501(2) 0.0347(11) Uani 1 1 d . . .
H15 H 0.6761 0.1708 0.7895 0.042 Uiso 1 1 calc R . .
C16 C 0.6114(4) 0.2865(3) 0.7506(3) 0.0387(13) Uani 1 1 d . . .
H16 H 0.5800 0.3054 0.7902 0.046 Uiso 1 1 calc R . .
C17 C 0.6002(4) 0.3388(3) 0.6938(2) 0.0352(12) Uani 1 1 d . . .
H17 H 0.5601 0.3930 0.6943 0.042 Uiso 1 1 calc R . .
C18 C 0.6465(3) 0.3133(3) 0.6356(2) 0.0273(10) Uani 1 1 d . . .
C19 C 0.7762(4) 0.0897(3) 0.6929(2) 0.0326(11) Uani 1 1 d . . .
H19 H 0.8052 0.0830 0.6479 0.039 Uiso 1 1 calc R . .
C20 C 0.8599(5) 0.0955(4) 0.7419(3) 0.0529(15) Uani 1 1 d . . .
H20A H 0.9038 0.1465 0.7293 0.079 Uiso 1 1 calc R . .
H20B H 0.8962 0.0364 0.7420 0.079 Uiso 1 1 calc R . .
H20C H 0.8343 0.1073 0.7863 0.079 Uiso 1 1 calc R . .
C21 C 0.7134(4) 0.0030(4) 0.7051(3) 0.0601(15) Uani 1 1 d . . .
H21A H 0.6850 0.0064 0.7494 0.090 Uiso 1 1 calc R . .
H21B H 0.7542 -0.0531 0.7018 0.090 Uiso 1 1 calc R . .
H21C H 0.6607 0.0001 0.6718 0.090 Uiso 1 1 calc R . .
C22 C 0.6306(4) 0.3721(3) 0.5732(3) 0.0362(12) Uani 1 1 d . . .
H22 H 0.6726 0.3447 0.5379 0.043 Uiso 1 1 calc R . .
C23 C 0.6641(5) 0.4727(3) 0.5835(3) 0.0541(17) Uani 1 1 d . . .
H23A H 0.6210 0.5035 0.6153 0.081 Uiso 1 1 calc R . .
H23B H 0.6615 0.5061 0.5412 0.081 Uiso 1 1 calc R . .
H23C H 0.7315 0.4730 0.6008 0.081 Uiso 1 1 calc R . .
C24 C 0.5266(5) 0.3674(4) 0.5485(4) 0.0634(18) Uani 1 1 d . . .
H24A H 0.5078 0.3020 0.5419 0.095 Uiso 1 1 calc R . .
H24B H 0.5208 0.4010 0.5064 0.095 Uiso 1 1 calc R . .
H24C H 0.4833 0.3961 0.5811 0.095 Uiso 1 1 calc R . .
C25 C 0.8011(3) 0.1696(3) 0.3796(2) 0.0253(10) Uani 1 1 d . . .
C26 C 0.8673(3) 0.0995(3) 0.3587(2) 0.0262(10) Uani 1 1 d . . .
C27 C 0.8776(4) 0.0850(3) 0.2913(2) 0.0365(12) Uani 1 1 d . . .
H27 H 0.9223 0.0388 0.2766 0.044 Uiso 1 1 calc R . .
C28 C 0.8254(4) 0.1352(3) 0.2455(2) 0.0392(12) Uani 1 1 d . . .
H28 H 0.8346 0.1245 0.1995 0.047 Uiso 1 1 calc R . .
C29 C 0.7590(4) 0.2017(3) 0.2665(2) 0.0352(11) Uani 1 1 d . . .
H29 H 0.7216 0.2352 0.2345 0.042 Uiso 1 1 calc R . .
C30 C 0.7461(3) 0.2203(3) 0.3331(2) 0.0268(10) Uani 1 1 d . . .
C31 C 0.9237(4) 0.0386(3) 0.4077(2) 0.0319(12) Uani 1 1 d . . .
H31 H 0.8964 0.0514 0.4526 0.038 Uiso 1 1 calc R . .
C32 C 0.9102(5) -0.0658(3) 0.3945(3) 0.0445(15) Uani 1 1 d . . .
H32A H 0.9406 -0.1017 0.4305 0.067 Uiso 1 1 calc R . .
H32B H 0.9413 -0.0822 0.3525 0.067 Uiso 1 1 calc R . .
H32C H 0.8402 -0.0804 0.3919 0.067 Uiso 1 1 calc R . .
C33 C 1.0323(4) 0.0631(3) 0.4107(3) 0.0405(13) Uani 1 1 d . . .
H33A H 1.0603 0.0576 0.3664 0.061 Uiso 1 1 calc R . .
H33B H 1.0662 0.0201 0.4410 0.061 Uiso 1 1 calc R . .
H33C H 1.0403 0.1273 0.4267 0.061 Uiso 1 1 calc R . .
C34 C 0.6722(4) 0.2934(3) 0.3559(2) 0.0315(11) Uani 1 1 d . . .
H34 H 0.6408 0.2682 0.3967 0.038 Uiso 1 1 calc R . .
C35 C 0.5906(4) 0.3136(4) 0.3065(3) 0.0469(14) Uani 1 1 d . . .
H35A H 0.6183 0.3414 0.2665 0.070 Uiso 1 1 calc R . .
H35B H 0.5439 0.3572 0.3261 0.070 Uiso 1 1 calc R . .
H35C H 0.5570 0.2553 0.2949 0.070 Uiso 1 1 calc R . .
C36 C 0.7230(4) 0.3843(3) 0.3756(3) 0.0431(13) Uani 1 1 d . . .
H36A H 0.7720 0.3717 0.4102 0.065 Uiso 1 1 calc R . .
H36B H 0.6744 0.4285 0.3924 0.065 Uiso 1 1 calc R . .
H36C H 0.7551 0.4112 0.3369 0.065 Uiso 1 1 calc R . .
C37 C 0.6002(5) 0.0192(3) 0.3440(3) 0.0559(18) Uani 1 1 d . . .
H37A H 0.6550 0.0501 0.3678 0.067 Uiso 1 1 calc R . .
H37B H 0.5558 0.0680 0.3264 0.067 Uiso 1 1 calc R . .
C38 C 0.6386(5) -0.0392(4) 0.2886(3) 0.0524(15) Uani 1 1 d . . .
H38A H 0.6428 -0.0026 0.2471 0.063 Uiso 1 1 calc R . .
H38B H 0.7040 -0.0649 0.2996 0.063 Uiso 1 1 calc R . .
C39 C 0.5668(5) -0.1123(4) 0.2827(3) 0.0592(17) Uani 1 1 d . . .
H39A H 0.5947 -0.1686 0.2616 0.071 Uiso 1 1 calc R . .
H39B H 0.5090 -0.0913 0.2567 0.071 Uiso 1 1 calc R . .
C40 C 0.5395(5) -0.1316(3) 0.3562(3) 0.0515(15) Uani 1 1 d . . .
H40A H 0.4719 -0.1559 0.3594 0.062 Uiso 1 1 calc R . .
H40B H 0.5851 -0.1773 0.3765 0.062 Uiso 1 1 calc R . .
C41 C 0.4021(5) 0.1937(3) 0.4155(3) 0.0550(16) Uani 1 1 d . B .
H41A H 0.4077 0.1694 0.3698 0.066 Uiso 1 1 calc R . .
H41B H 0.4621 0.2294 0.4267 0.066 Uiso 1 1 calc R . .
C42 C 0.3122(6) 0.2551(5) 0.4217(4) 0.085(3) Uani 1 1 d . . .
H42A H 0.2695 0.2488 0.3820 0.102 Uiso 0.70 1 calc PR A 1
H42B H 0.3314 0.3214 0.4266 0.102 Uiso 0.70 1 calc PR A 1
H42C H 0.3220 0.3037 0.4560 0.102 Uiso 0.30 1 calc PR A 2
H42D H 0.2957 0.2856 0.3790 0.102 Uiso 0.30 1 calc PR A 2
C43A C 0.2595(8) 0.2212(6) 0.4832(7) 0.065(3) Uani 0.70 1 d P B 1
H43A H 0.2819 0.2554 0.5232 0.078 Uiso 0.70 1 calc PR B 1
H43B H 0.1877 0.2279 0.4783 0.078 Uiso 0.70 1 calc PR B 1
C43B C 0.2421(19) 0.194(2) 0.4394(15) 0.068(8) Uani 0.30 1 d P B 2
H43C H 0.2148 0.1622 0.3997 0.082 Uiso 0.30 1 calc PR B 2
H43D H 0.1882 0.2268 0.4621 0.082 Uiso 0.30 1 calc PR B 2
C44 C 0.2887(5) 0.1226(5) 0.4858(5) 0.089(3) Uani 1 1 d . . .
H44A H 0.2857 0.0989 0.5317 0.107 Uiso 0.70 1 calc PR B 1
H44B H 0.2447 0.0843 0.4575 0.107 Uiso 0.70 1 calc PR B 1
H44C H 0.2869 0.1439 0.5323 0.107 Uiso 0.30 1 calc PR B 2
H44D H 0.2559 0.0611 0.4821 0.107 Uiso 0.30 1 calc PR B 2

loop_
_atom_site_aniso_label
_atom_site_aniso_U_11
_atom_site_aniso_U_22
_atom_site_aniso_U_33
_atom_site_aniso_U_23
_atom_site_aniso_U_13
_atom_site_aniso_U_12
Yb 0.02275(15) 0.02440(12) 0.03043(15) 0.00510(15) -0.00122(10) -0.00424(15)
Ga 0.0241(3) 0.0260(2) 0.0208(3) -0.0029(2) 0.0027(2) -0.0066(2)
O1 0.044(2) 0.0324(15) 0.037(2) -0.0008(14) 0.0069(16) -0.0152(15)
O2 0.030(2) 0.0430(19) 0.065(3) 0.0276(18) 0.0038(19) 0.0074(15)
N1 0.026(2) 0.0236(18) 0.021(2) -0.0026(15) 0.0035(17) -0.0050(16)
N2 0.022(2) 0.0255(17) 0.0191(19) -0.0017(14) 0.0040(15) -0.0043(14)
C1 0.026(3) 0.0224(19) 0.019(2) -0.0016(16) 0.0033(19) -0.0046(17)
C2 0.024(3) 0.026(2) 0.019(2) 0.0009(16) 0.0007(18) -0.0032(17)
C3 0.021(3) 0.0206(19) 0.030(2) -0.0011(17) 0.0033(19) -0.0014(16)
C4 0.026(3) 0.029(2) 0.034(3) -0.0051(19) 0.006(2) -0.0009(18)
C5 0.024(3) 0.034(2) 0.041(3) 0.000(2) 0.011(2) -0.0005(19)
C6 0.026(3) 0.029(2) 0.051(3) 0.002(2) 0.006(2) -0.0070(19)
C7 0.026(3) 0.030(2) 0.038(3) -0.0030(19) 0.002(2) -0.0048(18)
C8 0.034(3) 0.040(3) 0.042(3) -0.006(2) -0.003(2) -0.018(2)
C9 0.042(3) 0.049(3) 0.037(3) -0.011(2) -0.009(2) -0.016(2)
C10 0.040(3) 0.036(2) 0.037(3) -0.005(2) 0.001(2) -0.012(2)
C11 0.021(3) 0.027(2) 0.025(2) -0.0004(17) 0.0009(19) 0.0022(17)
C12 0.022(3) 0.023(2) 0.030(3) -0.0026(18) 0.000(2) -0.0027(17)
C13 0.021(3) 0.026(2) 0.020(2) -0.0028(17) 0.0000(18) -0.0095(17)
C14 0.027(3) 0.031(2) 0.027(2) -0.0029(18) 0.006(2) -0.0063(18)
C15 0.041(3) 0.038(3) 0.025(3) 0.001(2) 0.005(2) -0.008(2)
C16 0.046(4) 0.040(3) 0.030(3) -0.009(2) 0.017(2) -0.006(2)
C17 0.042(3) 0.029(2) 0.035(3) -0.008(2) 0.011(2) 0.001(2)
C18 0.027(3) 0.022(2) 0.032(3) 0.0007(17) -0.001(2) -0.0078(17)
C19 0.034(3) 0.039(3) 0.024(2) 0.0014(19) 0.000(2) 0.008(2)
C20 0.050(4) 0.054(3) 0.055(4) 0.005(3) -0.012(3) 0.005(3)
C21 0.047(3) 0.030(2) 0.102(5) -0.005(4) -0.008(3) 0.002(3)
C22 0.044(3) 0.027(2) 0.038(3) 0.001(2) 0.009(2) 0.006(2)
C23 0.070(5) 0.038(3) 0.055(4) 0.008(2) 0.013(3) -0.020(2)
C24 0.060(4) 0.052(3) 0.078(5) 0.027(3) -0.025(4) -0.011(3)
C25 0.026(3) 0.028(2) 0.022(2) 0.0001(17) 0.0064(19) -0.0090(18)
C26 0.028(3) 0.029(2) 0.022(2) -0.0009(17) 0.0043(19) -0.0038(18)
C27 0.045(3) 0.038(2) 0.027(3) -0.002(2) 0.012(2) 0.000(2)
C28 0.050(4) 0.049(3) 0.020(2) -0.003(2) 0.003(2) -0.001(2)
C29 0.038(3) 0.043(3) 0.025(3) 0.008(2) -0.002(2) -0.005(2)
C30 0.027(3) 0.031(2) 0.022(2) 0.0020(18) 0.0019(19) -0.0096(18)
C31 0.036(3) 0.034(2) 0.025(3) -0.0007(19) 0.006(2) 0.006(2)
C32 0.045(4) 0.038(3) 0.050(4) 0.005(3) 0.000(3) -0.002(2)
C33 0.040(3) 0.039(3) 0.043(3) 0.000(2) -0.011(2) 0.002(2)
C34 0.025(3) 0.038(2) 0.032(3) 0.007(2) 0.002(2) -0.0003(19)
C35 0.039(4) 0.053(3) 0.049(3) 0.011(3) -0.010(3) 0.006(2)
C36 0.045(4) 0.034(3) 0.051(3) 0.001(2) 0.000(3) 0.003(2)
C37 0.093(5) 0.040(4) 0.034(3) -0.007(2) 0.014(3) -0.028(3)
C38 0.054(4) 0.062(3) 0.041(3) 0.009(3) 0.000(3) -0.001(3)
C39 0.063(5) 0.062(4) 0.053(4) -0.014(3) 0.023(3) 0.003(3)
C40 0.054(4) 0.028(2) 0.072(4) -0.007(3) 0.008(3) -0.014(2)
C41 0.068(5) 0.035(3) 0.061(4) 0.017(3) -0.009(3) -0.007(3)
C42 0.089(7) 0.059(4) 0.107(7) 0.039(4) 0.005(5) 0.027(4)
C43A 0.055(7) 0.045(5) 0.095(9) 0.022(5) 0.002(6) 0.015(4)
C43B 0.033(15) 0.10(2) 0.067(19) 0.006(16) -0.017(13) -0.005(13)
C44 0.038(5) 0.074(5) 0.156(9) 0.043(5) 0.029(5) 0.021(3)

loop_
_atom_type_symbol
_atom_type_description
_atom_type_scat_dispersion_real
_atom_type_scat_dispersion_imag
_atom_type_scat_source
C C 0.0033 0.0016 'International Tables Vol C Tables 4.2.6.8 and 6.1.1.4'
H H 0.0000 0.0000 'International Tables Vol C Tables 4.2.6.8 and 6.1.1.4'
Ga Ga 0.2307 1.6083 'International Tables Vol C Tables 4.2.6.8 and 6.1.1.4'
N N 0.0061 0.0033 'International Tables Vol C Tables 4.2.6.8 and 6.1.1.4'
O O 0.0106 0.0060 'International Tables Vol C Tables 4.2.6.8 and 6.1.1.4'
Yb Yb -0.3850 5.5486 'International Tables Vol C Tables 4.2.6.8 and 6.1.1.4'

loop_
_geom_angle_atom_site_label_1
_geom_angle_atom_site_label_2
_geom_angle_atom_site_label_3
_geom_angle
_geom_angle_site_symmetry_1
_geom_angle_site_symmetry_3
O2 Yb O2 179.999(1) 3_656 .
O2 Yb O1 92.65(13) 3_656 3_656
O2 Yb O1 87.35(13) . 3_656
O2 Yb O1 87.35(13) 3_656 .
O2 Yb O1 92.65(13) . .
O1 Yb O1 180.0 3_656 .
O2 Yb Ga 86.85(9) 3_656 .
O2 Yb Ga 93.15(9) . .
O1 Yb Ga 92.82(8) 3_656 .
O1 Yb Ga 87.18(8) . .
O2 Yb Ga 93.15(9) 3_656 3_656
O2 Yb Ga 86.85(9) . 3_656
O1 Yb Ga 87.18(8) 3_656 3_656
O1 Yb Ga 92.82(8) . 3_656
Ga Yb Ga 180.000(1) . 3_656
N1 Ga N2 84.37(15) . .
N1 Ga Yb 132.49(11) . .
N2 Ga Yb 142.54(10) . .
C37 O1 C40 107.2(4) . .
C37 O1 Yb 125.0(3) . .
C40 O1 Yb 127.5(3) . .
C41 O2 C44 108.2(4) . .
C41 O2 Yb 131.0(3) . .
C44 O2 Yb 120.8(3) . .
C1 N1 C13 118.7(4) . .
C1 N1 Ga 111.3(3) . .
C13 N1 Ga 126.5(3) . .
C2 N2 C25 121.6(3) . .
C2 N2 Ga 110.9(3) . .
C25 N2 Ga 127.6(3) . .
N1 C1 C2 117.3(4) . .
N1 C1 C11 133.1(4) . .
C2 C1 C11 109.6(4) . .
N2 C2 C1 116.2(4) . .
N2 C2 C3 135.0(4) . .
C1 C2 C3 108.7(4) . .
C4 C3 C12 117.1(4) . .
C4 C3 C2 137.1(4) . .
C12 C3 C2 105.7(4) . .
C3 C4 C5 118.5(5) . .
C6 C5 C4 123.1(4) . .
C5 C6 C7 120.5(4) . .
C12 C7 C8 117.3(4) . .
C12 C7 C6 115.3(4) . .
C8 C7 C6 127.4(4) . .
C9 C8 C7 119.4(4) . .
C8 C9 C10 122.5(5) . .
C11 C10 C9 119.1(5) . .
C10 C11 C12 117.5(4) . .
C10 C11 C1 136.9(4) . .
C12 C11 C1 105.5(4) . .
C7 C12 C3 125.4(4) . .
C7 C12 C11 124.1(4) . .
C3 C12 C11 110.4(4) . .
C14 C13 C18 120.4(4) . .
C14 C13 N1 120.3(4) . .
C18 C13 N1 119.2(4) . .
C15 C14 C13 119.1(4) . .
C15 C14 C19 119.5(4) . .
C13 C14 C19 121.4(4) . .
C16 C15 C14 120.5(4) . .
C17 C16 C15 120.1(4) . .
C16 C17 C18 120.9(4) . .
C17 C18 C13 119.0(4) . .
C17 C18 C22 119.3(4) . .
C13 C18 C22 121.6(4) . .
C20 C19 C14 112.1(4) . .
C20 C19 C21 111.3(4) . .
C14 C19 C21 111.4(4) . .
C24 C22 C23 111.7(5) . .
C24 C22 C18 112.0(4) . .
C23 C22 C18 111.5(4) . .
C30 C25 C26 120.5(4) . .
C30 C25 N2 119.6(4) . .
C26 C25 N2 119.9(4) . .
C27 C26 C25 118.1(4) . .
C27 C26 C31 119.8(4) . .
C25 C26 C31 122.1(4) . .
C28 C27 C26 121.9(5) . .
C27 C28 C29 119.5(4) . .
C28 C29 C30 121.3(5) . .
C29 C30 C25 118.6(4) . .
C29 C30 C34 121.0(4) . .
C25 C30 C34 120.3(4) . .
C26 C31 C33 112.3(4) . .
C26 C31 C32 112.8(5) . .
C33 C31 C32 110.3(4) . .
C35 C34 C36 109.7(4) . .
C35 C34 C30 114.6(4) . .
C36 C34 C30 111.3(4) . .
O1 C37 C38 108.1(4) . .
C39 C38 C37 102.9(5) . .
C38 C39 C40 102.7(5) . .
O1 C40 C39 104.3(4) . .
O2 C41 C42 106.0(5) . .
C43B C42 C41 102.8(13) . .
C41 C42 C43A 105.8(6) . .
C44 C43A C42 101.9(8) . .
C42 C43B C44 107.8(17) . .
O2 C44 C43A 106.4(6) . .
O2 C44 C43B 102.0(12) . .

loop_
_geom_bond_atom_site_label_1
_geom_bond_atom_site_label_2
_geom_bond_distance
_geom_bond_site_symmetry_2
Yb O2 2.402(3) 3_656
Yb O2 2.402(3) .
Yb O1 2.428(3) 3_656
Yb O1 2.428(3) .
Yb Ga 3.1295(5) .
Yb Ga 3.1296(5) 3_656
Ga N1 1.933(4) .
Ga N2 1.965(3) .
O1 C37 1.435(6) .
O1 C40 1.454(6) .
O2 C41 1.435(6) .
O2 C44 1.458(7) .
N1 C1 1.374(6) .
N1 C13 1.422(6) .
N2 C2 1.375(5) .
N2 C25 1.427(5) .
C1 C2 1.382(6) .
C1 C11 1.463(6) .
C2 C3 1.477(6) .
C3 C4 1.373(6) .
C3 C12 1.425(6) .
C4 C5 1.427(6) .
C5 C6 1.355(7) .
C6 C7 1.422(7) .
C7 C12 1.386(6) .
C7 C8 1.418(7) .
C8 C9 1.385(7) .
C9 C10 1.429(7) .
C10 C11 1.374(7) .
C11 C12 1.435(6) .
C13 C14 1.399(6) .
C13 C18 1.403(6) .
C14 C15 1.394(6) .
C14 C19 1.519(6) .
C15 C16 1.386(7) .
C16 C17 1.377(7) .
C17 C18 1.388(6) .
C18 C22 1.530(6) .
C19 C20 1.508(8) .
C19 C21 1.530(8) .
C22 C24 1.503(8) .
C22 C23 1.526(6) .
C25 C30 1.400(7) .
C25 C26 1.418(6) .
C26 C27 1.385(6) .
C26 C31 1.524(7) .
C27 C28 1.368(7) .
C28 C29 1.384(7) .
C29 C30 1.386(6) .
C30 C34 1.528(6) .
C31 C33 1.525(8) .
C31 C32 1.529(7) .
C34 C35 1.517(7) .
C34 C36 1.526(7) .
C37 C38 1.497(7) .
C38 C39 1.438(8) .
C39 C40 1.559(8) .
C41 C42 1.516(9) .
C42 C43B 1.35(3) .
C42 C43A 1.521(13) .
C43A C44 1.469(11) .
C43B C44 1.52(3) .
